data_1508052
loop_
_publ_author_name
'Lee, Yunho'
'Mankad, Neal P.'
'Peters, Jonas C.'

_publ_section_title
;
 Triggering N(2) uptake via redox-induced expulsion of coordinated NH(3)
 and N(2) silylation at trigonal bipyramidal iron.
;
_journal_issue 7
_journal_name_full 'Nature chemistry'
_journal_page_first 558
_journal_page_last 565
_journal_paper_doi 10.1038/nchem.660
_journal_volume 2
_journal_year 2010
_chemical_formula_sum 'C55 H48 F3 Fe N2 O3 P2 S Si'
_chemical_formula_weight 1019.89
_chemical_name_common 6a-OTf
_chemical_name_systematic
; 
 ? 
;
_space_group_IT_number 2
_symmetry_space_group_name_Hall '-P 1'
_symmetry_space_group_name_H-M 'P -1'
_atom_sites_solution_hydrogens geom
_atom_sites_solution_primary direct
_atom_sites_solution_secondary difmap
_audit_creation_method SHELXL-97
_cell_angle_alpha 95.141(2)
_cell_angle_beta 94.656(2)
_cell_angle_gamma 95.372(2)
_cell_formula_units_Z 4
_cell_length_a 13.7155(15)
_cell_length_b 18.226(2)
_cell_length_c 21.536(2)
_cell_measurement_reflns_used 9924
_cell_measurement_temperature 100(2)
_cell_volume 5316.5(10)
_computing_structure_refinement 'SHELXL-97 (Sheldrick, 1997)'
_computing_structure_solution 'SHELXS-97 (Sheldrick, 1990)'
_diffrn_ambient_temperature 100(2)
_diffrn_measured_fraction_theta_full 0.994
_diffrn_measured_fraction_theta_max 0.994
_diffrn_radiation_monochromator graphite
_diffrn_radiation_source 'fine-focus sealed tube'
_diffrn_radiation_type MoK\a
_diffrn_radiation_wavelength 0.71073
_diffrn_reflns_av_R_equivalents 0.0602
_diffrn_reflns_av_sigmaI/netI 0.0625
_diffrn_reflns_limit_h_max 19
_diffrn_reflns_limit_h_min -19
_diffrn_reflns_limit_k_max 25
_diffrn_reflns_limit_k_min -25
_diffrn_reflns_limit_l_max 29
_diffrn_reflns_limit_l_min -29
_diffrn_reflns_number 110321
_diffrn_reflns_theta_full 29.57
_diffrn_reflns_theta_max 29.57
_diffrn_reflns_theta_min 1.13
_exptl_absorpt_coefficient_mu 0.459
_exptl_absorpt_correction_T_max 0.9774
_exptl_absorpt_correction_T_min 0.8558
_exptl_absorpt_correction_type multi-scan
_exptl_crystal_colour red
_exptl_crystal_density_diffrn 1.274
_exptl_crystal_density_method 'not measured'
_exptl_crystal_description plate
_exptl_crystal_F_000 2116
_exptl_crystal_size_max 0.35
_exptl_crystal_size_mid 0.20
_exptl_crystal_size_min 0.05
_refine_diff_density_max 2.410
_refine_diff_density_min -1.912
_refine_diff_density_rms 0.153
_refine_ls_extinction_method none
_refine_ls_goodness_of_fit_ref 1.066
_refine_ls_hydrogen_treatment constr
_refine_ls_matrix_type full
_refine_ls_number_parameters 1333
_refine_ls_number_reflns 29619
_refine_ls_number_restraints 18
_refine_ls_restrained_S_all 1.066
_refine_ls_R_factor_all 0.1245
_refine_ls_R_factor_gt 0.0911
_refine_ls_shift/su_max 0.001
_refine_ls_shift/su_mean 0.000
_refine_ls_structure_factor_coef Fsqd
_refine_ls_weighting_details 'calc w=1/[\s^2^(Fo^2^)+(0.1029P)^2^+39.1602P] where P=(Fo^2^+2Fc^2^)/3'
_refine_ls_weighting_scheme calc
_refine_ls_wR_factor_gt 0.2505
_refine_ls_wR_factor_ref 0.2729
_reflns_number_gt 20888
_reflns_number_total 29619
_reflns_threshold_expression >2sigma(I)
_cod_data_source_file nchem.660-s9.cif
_cod_data_source_block 07191
_cod_original_sg_symbol_H-M P-1
_cod_database_code 1508052

loop_
_symmetry_equiv_pos_as_xyz
'x, y, z'
'-x, -y, -z'

loop_
_atom_site_label
_atom_site_type_symbol
_atom_site_fract_x
_atom_site_fract_y
_atom_site_fract_z
_atom_site_U_iso_or_equiv
_atom_site_adp_type
_atom_site_occupancy
_atom_site_symmetry_multiplicity
_atom_site_calc_flag
_atom_site_refinement_flags
Fe1 Fe 0.74206(4) 0.73379(4) 0.44605(3) 0.01670(14) Uani 1 1 d .
N1 N 0.7889(3) 0.8180(2) 0.51474(19) 0.0224(8) Uani 1 1 d .
N2 N 0.7581(4) 0.8919(3) 0.5074(2) 0.0312(10) Uani 1 1 d .
P1 P 0.79006(9) 0.78230(7) 0.35648(6) 0.0213(2) Uani 1 1 d .
P2 P 0.84043(8) 0.64716(7) 0.48244(6) 0.0201(2) Uani 1 1 d .
P3 P 0.57639(8) 0.71479(6) 0.45962(5) 0.0161(2) Uani 1 1 d .
Si1 Si 0.69616(9) 0.63288(7) 0.37270(6) 0.0174(2) Uani 1 1 d .
Fe2 Fe 0.19524(4) 0.76538(4) 0.04110(3) 0.01572(14) Uani 1 1 d .
N3 N 0.2035(4) 0.6914(3) -0.0360(2) 0.0315(10) Uani 1 1 d .
N4 N 0.1576(5) 0.6155(3) -0.0334(3) 0.0465(14) Uani 1 1 d .
P4 P 0.25430(8) 0.70774(7) 0.12683(6) 0.0174(2) Uani 1 1 d .
P5 P 0.30789(8) 0.85493(7) 0.01062(6) 0.0184(2) Uani 1 1 d .
P6 P 0.03093(8) 0.78221(7) 0.03002(5) 0.0167(2) Uani 1 1 d .
Si2 Si 0.19208(8) 0.86060(7) 0.11975(6) 0.0148(2) Uani 1 1 d .
C1 C 0.7859(3) 0.7157(3) 0.2876(2) 0.0234(10) Uani 1 1 d .
C2 C 0.7518(3) 0.6431(3) 0.2963(2) 0.0230(10) Uani 1 1 d .
C3 C 0.7504(4) 0.5878(3) 0.2467(2) 0.0275(11) Uani 1 1 d .
H3 H 0.7295 0.5389 0.2522 0.033 Uiso 1 1 calc R
C4 C 0.7802(4) 0.6057(4) 0.1893(3) 0.0318(12) Uani 1 1 d .
H4 H 0.7813 0.5686 0.1569 0.038 Uiso 1 1 calc R
C5 C 0.8083(4) 0.6787(4) 0.1800(2) 0.0326(13) Uani 1 1 d .
H5 H 0.8247 0.6906 0.1408 0.039 Uiso 1 1 calc R
C6 C 0.8121(4) 0.7342(4) 0.2291(2) 0.0301(12) Uani 1 1 d .
H6 H 0.8318 0.7831 0.2231 0.036 Uiso 1 1 calc R
C7 C 0.7917(3) 0.5520(3) 0.4586(2) 0.0211(9) Uani 1 1 d .
C8 C 0.7267(3) 0.5434(3) 0.4044(2) 0.0209(9) Uani 1 1 d .
C9 C 0.6882(4) 0.4716(3) 0.3800(3) 0.0280(11) Uani 1 1 d .
H9 H 0.6452 0.4646 0.3438 0.034 Uiso 1 1 calc R
C10 C 0.7146(4) 0.4109(3) 0.4101(3) 0.0335(12) Uani 1 1 d .
H10 H 0.6902 0.3634 0.3932 0.040 Uiso 1 1 calc R
C11 C 0.7767(4) 0.4205(3) 0.4647(3) 0.0335(12) Uani 1 1 d .
H11 H 0.7917 0.3796 0.4852 0.040 Uiso 1 1 calc R
C12 C 0.8163(4) 0.4904(3) 0.4889(2) 0.0269(10) Uani 1 1 d .
H12 H 0.8592 0.4967 0.5251 0.032 Uiso 1 1 calc R
C13 C 0.5040(3) 0.6527(2) 0.3980(2) 0.0166(8) Uani 1 1 d .
C14 C 0.5584(3) 0.6197(3) 0.3531(2) 0.0183(8) Uani 1 1 d .
C15 C 0.5079(4) 0.5759(3) 0.3012(2) 0.0224(9) Uani 1 1 d .
H15 H 0.5427 0.5549 0.2700 0.027 Uiso 1 1 calc R
C16 C 0.4052(4) 0.5639(3) 0.2965(2) 0.0248(10) Uani 1 1 d .
H16 H 0.3719 0.5355 0.2617 0.030 Uiso 1 1 calc R
C17 C 0.3528(3) 0.5938(3) 0.3430(2) 0.0235(10) Uani 1 1 d .
H17 H 0.2847 0.5837 0.3403 0.028 Uiso 1 1 calc R
C18 C 0.4015(3) 0.6390(3) 0.3938(2) 0.0221(9) Uani 1 1 d .
H18 H 0.3662 0.6600 0.4247 0.026 Uiso 1 1 calc R
C19 C 0.7125(4) 0.8507(3) 0.3270(3) 0.0280(11) Uani 1 1 d .
C20 C 0.6256(4) 0.8238(3) 0.2901(2) 0.0272(11) Uani 1 1 d .
H20 H 0.6115 0.7731 0.2794 0.033 Uiso 1 1 calc R
C21 C 0.5603(4) 0.8719(4) 0.2691(3) 0.0339(13) Uani 1 1 d .
H21 H 0.5048 0.8536 0.2426 0.041 Uiso 1 1 calc R
C22 C 0.5773(6) 0.9452(4) 0.2871(5) 0.062(2) Uani 1 1 d .
H22 H 0.5332 0.9771 0.2730 0.074 Uiso 1 1 calc R
C23 C 0.6591(7) 0.9729(4) 0.3263(6) 0.082(4) Uani 1 1 d .
H23 H 0.6685 1.0230 0.3402 0.099 Uiso 1 1 calc R
C24 C 0.7281(6) 0.9258(4) 0.3451(4) 0.061(2) Uani 1 1 d .
H24 H 0.7849 0.9451 0.3699 0.073 Uiso 1 1 calc R
C25 C 0.9143(3) 0.8300(3) 0.3648(3) 0.0271(11) Uani 1 1 d .
C26 C 0.9864(4) 0.8074(4) 0.3267(3) 0.0315(12) Uani 1 1 d .
H26 H 0.9720 0.7667 0.2971 0.038 Uiso 1 1 calc R
C27 C 1.0796(4) 0.8463(4) 0.3334(3) 0.0376(14) Uani 1 1 d .
H27 H 1.1272 0.8312 0.3080 0.045 Uiso 1 1 calc R
C28 C 1.1021(4) 0.9063(4) 0.3766(3) 0.0429(16) Uani 1 1 d .
H28 H 1.1641 0.9325 0.3797 0.051 Uiso 1 1 calc R
C29 C 1.0323(4) 0.9281(4) 0.4160(3) 0.0411(14) Uani 1 1 d .
H29 H 1.0480 0.9685 0.4459 0.049 Uiso 1 1 calc R
C30 C 0.9383(4) 0.8895(4) 0.4107(3) 0.0347(13) Uani 1 1 d .
H30 H 0.8922 0.9034 0.4376 0.042 Uiso 1 1 calc R
C31 C 0.9580(3) 0.6558(3) 0.4478(2) 0.0233(10) Uani 1 1 d .
C32 C 0.9821(4) 0.6038(3) 0.4021(3) 0.0281(11) Uani 1 1 d .
H32 H 0.9393 0.5614 0.3896 0.034 Uiso 1 1 calc R
C33 C 1.0708(4) 0.6149(4) 0.3748(3) 0.0342(13) Uani 1 1 d .
H33 H 1.0865 0.5803 0.3438 0.041 Uiso 1 1 calc R
C34 C 1.1355(4) 0.6773(4) 0.3939(3) 0.0353(13) Uani 1 1 d .
H34 H 1.1945 0.6845 0.3758 0.042 Uiso 1 1 calc R
C35 C 1.1121(4) 0.7289(3) 0.4398(3) 0.0348(13) Uani 1 1 d .
H35 H 1.1562 0.7702 0.4535 0.042 Uiso 1 1 calc R
C36 C 1.0219(4) 0.7190(3) 0.4659(3) 0.0315(11) Uani 1 1 d .
H36 H 1.0050 0.7550 0.4954 0.038 Uiso 1 1 calc R
C37 C 0.8791(4) 0.6484(3) 0.5656(2) 0.0255(10) Uani 1 1 d .
C38 C 0.9692(4) 0.6237(4) 0.5864(3) 0.0399(14) Uani 1 1 d .
H38 H 1.0117 0.6083 0.5574 0.048 Uiso 1 1 calc R
C39 C 0.9947(6) 0.6221(5) 0.6491(3) 0.054(2) Uani 1 1 d .
H39 H 1.0547 0.6062 0.6626 0.064 Uiso 1 1 calc R
C40 C 0.9311(6) 0.6441(5) 0.6928(3) 0.057(2) Uani 1 1 d .
H40 H 0.9489 0.6431 0.7353 0.068 Uiso 1 1 calc R
C41 C 0.8416(6) 0.6674(4) 0.6732(3) 0.0448(16) Uani 1 1 d .
H41 H 0.7989 0.6818 0.7024 0.054 Uiso 1 1 calc R
C42 C 0.8158(4) 0.6694(3) 0.6093(3) 0.0329(12) Uani 1 1 d .
H42 H 0.7555 0.6849 0.5960 0.039 Uiso 1 1 calc R
C43 C 0.5619(3) 0.6711(3) 0.5314(2) 0.0187(8) Uani 1 1 d .
C44 C 0.5631(4) 0.5943(3) 0.5305(2) 0.0236(9) Uani 1 1 d .
H44 H 0.5646 0.5654 0.4929 0.028 Uiso 1 1 calc R
C45 C 0.5618(5) 0.5614(3) 0.5867(3) 0.0313(12) Uani 1 1 d .
H45 H 0.5621 0.5104 0.5863 0.038 Uiso 1 1 calc R
C46 C 0.5601(4) 0.6046(3) 0.6430(3) 0.0317(12) Uani 1 1 d .
H46 H 0.5594 0.5824 0.6802 0.038 Uiso 1 1 calc R
C47 C 0.5594(4) 0.6804(3) 0.6438(3) 0.0299(11) Uani 1 1 d .
H47 H 0.5575 0.7092 0.6815 0.036 Uiso 1 1 calc R
C48 C 0.5616(4) 0.7135(3) 0.5884(2) 0.0217(9) Uani 1 1 d .
H48 H 0.5629 0.7647 0.5894 0.026 Uiso 1 1 calc R
C49 C 0.5019(3) 0.7934(3) 0.4683(2) 0.0195(9) Uani 1 1 d .
C50 C 0.4185(4) 0.7917(3) 0.5010(3) 0.0277(11) Uani 1 1 d .
H50 H 0.3995 0.7497 0.5204 0.033 Uiso 1 1 calc R
C51 C 0.3631(4) 0.8517(3) 0.5053(3) 0.0365(13) Uani 1 1 d .
H51 H 0.3078 0.8498 0.5276 0.044 Uiso 1 1 calc R
C52 C 0.3899(5) 0.9134(3) 0.4767(3) 0.0392(15) Uani 1 1 d .
H52 H 0.3533 0.9538 0.4801 0.047 Uiso 1 1 calc R
C53 C 0.4710(5) 0.9162(3) 0.4427(3) 0.0343(13) Uani 1 1 d .
H53 H 0.4884 0.9581 0.4228 0.041 Uiso 1 1 calc R
C54 C 0.5272(4) 0.8561(3) 0.4382(2) 0.0238(10) Uani 1 1 d .
H54 H 0.5816 0.8580 0.4151 0.029 Uiso 1 1 calc R
C55 C 0.2821(3) 0.7694(3) 0.1988(2) 0.0179(8) Uani 1 1 d .
C56 C 0.2613(3) 0.8426(3) 0.1949(2) 0.0179(8) Uani 1 1 d .
C57 C 0.2831(3) 0.8930(3) 0.2479(2) 0.0200(9) Uani 1 1 d .
H57 H 0.2710 0.9421 0.2457 0.024 Uiso 1 1 calc R
C58 C 0.3225(3) 0.8714(3) 0.3038(2) 0.0210(9) Uani 1 1 d .
H58 H 0.3385 0.9061 0.3384 0.025 Uiso 1 1 calc R
C59 C 0.3381(3) 0.7970(3) 0.3081(2) 0.0238(10) Uani 1 1 d .
H59 H 0.3617 0.7817 0.3461 0.029 Uiso 1 1 calc R
C60 C 0.3183(3) 0.7463(3) 0.2558(2) 0.0220(9) Uani 1 1 d .
H60 H 0.3291 0.6970 0.2585 0.026 Uiso 1 1 calc R
C61 C 0.2937(3) 0.9488(3) 0.0421(2) 0.0185(8) Uani 1 1 d .
C62 C 0.2428(3) 0.9530(3) 0.0957(2) 0.0180(8) Uani 1 1 d .
C63 C 0.2309(4) 1.0227(3) 0.1248(2) 0.0229(9) Uani 1 1 d .
H63 H 0.1986 1.0264 0.1612 0.027 Uiso 1 1 calc R
C64 C 0.2670(4) 1.0868(3) 0.1000(3) 0.0301(11) Uani 1 1 d .
H64 H 0.2582 1.1331 0.1195 0.036 Uiso 1 1 calc R
C65 C 0.3161(4) 1.0814(3) 0.0460(3) 0.0289(11) Uani 1 1 d .
H65 H 0.3398 1.1241 0.0293 0.035 Uiso 1 1 calc R
C66 C 0.3300(4) 1.0129(3) 0.0172(3) 0.0272(10) Uani 1 1 d .
H66 H 0.3634 1.0096 -0.0187 0.033 Uiso 1 1 calc R
C67 C -0.0121(3) 0.8433(2) 0.0923(2) 0.0164(8) Uani 1 1 d .
C68 C 0.0625(3) 0.8744(3) 0.1386(2) 0.0172(8) Uani 1 1 d .
C69 C 0.0350(3) 0.9170(3) 0.1902(2) 0.0199(9) Uani 1 1 d .
H69 H 0.0828 0.9373 0.2218 0.024 Uiso 1 1 calc R
C70 C -0.0623(4) 0.9299(3) 0.1955(2) 0.0241(10) Uani 1 1 d .
H70 H -0.0797 0.9573 0.2307 0.029 Uiso 1 1 calc R
C71 C -0.1339(4) 0.9013(3) 0.1474(3) 0.0277(11) Uani 1 1 d .
H71 H -0.1987 0.9116 0.1501 0.033 Uiso 1 1 calc R
C72 C -0.1098(3) 0.8580(3) 0.0958(3) 0.0265(10) Uani 1 1 d .
H72 H -0.1579 0.8391 0.0640 0.032 Uiso 1 1 calc R
C73 C 0.1720(3) 0.6339(3) 0.1538(2) 0.0227(9) Uani 1 1 d .
C74 C 0.1011(4) 0.6547(3) 0.1928(3) 0.0287(11) Uani 1 1 d .
H74 H 0.0989 0.7044 0.2061 0.034 Uiso 1 1 calc R
C75 C 0.0340(4) 0.6017(4) 0.2118(3) 0.0378(14) Uani 1 1 d .
H75 H -0.0128 0.6164 0.2379 0.045 Uiso 1 1 calc R
C76 C 0.0353(5) 0.5283(5) 0.1928(4) 0.055(2) Uani 1 1 d .
H76 H -0.0096 0.4932 0.2064 0.066 Uiso 1 1 calc R
C77 C 0.1039(7) 0.5068(4) 0.1532(5) 0.071(3) Uani 1 1 d .
H77 H 0.1041 0.4571 0.1392 0.085 Uiso 1 1 calc R
C78 C 0.1735(5) 0.5597(4) 0.1340(4) 0.0462(17) Uani 1 1 d .
H78 H 0.2205 0.5449 0.1081 0.055 Uiso 1 1 calc R
C79 C 0.3666(3) 0.6626(3) 0.1144(3) 0.0231(10) Uani 1 1 d .
C80 C 0.4515(4) 0.6768(3) 0.1551(3) 0.0264(10) Uani 1 1 d .
H80 H 0.4541 0.7115 0.1897 0.032 Uiso 1 1 calc R
C81 C 0.5331(4) 0.6387(3) 0.1437(3) 0.0352(13) Uani 1 1 d .
H81 H 0.5890 0.6469 0.1718 0.042 Uiso 1 1 calc R
C82 C 0.5317(4) 0.5893(4) 0.0914(4) 0.0468(17) Uani 1 1 d .
H82 H 0.5863 0.5644 0.0841 0.056 Uiso 1 1 calc R
C83 C 0.4480(5) 0.5771(4) 0.0498(4) 0.0473(17) Uani 1 1 d .
H83 H 0.4468 0.5442 0.0140 0.057 Uiso 1 1 calc R
C84 C 0.3663(4) 0.6136(3) 0.0611(3) 0.0354(13) Uani 1 1 d .
H84 H 0.3106 0.6052 0.0328 0.042 Uiso 1 1 calc R
C85 C 0.4320(3) 0.8395(3) 0.0403(2) 0.0218(9) Uani 1 1 d .
C86 C 0.4842(4) 0.8854(3) 0.0895(3) 0.0290(11) Uani 1 1 d .
H86 H 0.4567 0.9264 0.1068 0.035 Uiso 1 1 calc R
C87 C 0.5773(4) 0.8704(4) 0.1131(3) 0.0353(13) Uani 1 1 d .
H87 H 0.6118 0.9018 0.1456 0.042 Uiso 1 1 calc R
C88 C 0.6179(4) 0.8093(4) 0.0885(3) 0.0370(14) Uani 1 1 d .
H88 H 0.6792 0.7985 0.1048 0.044 Uiso 1 1 calc R
C89 C 0.5656(4) 0.7632(3) 0.0381(3) 0.0342(13) Uani 1 1 d .
H89 H 0.5932 0.7226 0.0203 0.041 Uiso 1 1 calc R
C90 C 0.4740(4) 0.7783(3) 0.0154(3) 0.0296(11) Uani 1 1 d .
H90 H 0.4395 0.7471 -0.0172 0.035 Uiso 1 1 calc R
C91 C 0.3218(4) 0.8653(3) -0.0717(2) 0.0257(10) Uani 1 1 d .
C92 C 0.4130(4) 0.8847(4) -0.0930(3) 0.0348(13) Uani 1 1 d .
H92 H 0.4700 0.8870 -0.0661 0.042 Uiso 1 1 calc R
C93 C 0.4188(5) 0.9005(5) -0.1547(3) 0.0518(19) Uani 1 1 d .
H93 H 0.4798 0.9136 -0.1688 0.062 Uiso 1 1 calc R
C94 C 0.3358(7) 0.8970(6) -0.1945(4) 0.078(3) Uani 1 1 d .
H94 H 0.3402 0.9070 -0.2358 0.094 Uiso 1 1 calc R
C95 C 0.2447(6) 0.8785(7) -0.1733(4) 0.076(3) Uani 1 1 d .
H95 H 0.1879 0.8773 -0.2003 0.092 Uiso 1 1 calc R
C96 C 0.2381(5) 0.8618(5) -0.1123(3) 0.0467(18) Uani 1 1 d .
H96 H 0.1770 0.8482 -0.0987 0.056 Uiso 1 1 calc R
C97 C 0.0037(3) 0.8238(3) -0.0423(2) 0.0206(9) Uani 1 1 d .
C98 C -0.0135(4) 0.7802(3) -0.0994(2) 0.0270(10) Uani 1 1 d .
H98 H -0.0167 0.7289 -0.1003 0.032 Uiso 1 1 calc R
C99 C -0.0259(4) 0.8126(3) -0.1547(2) 0.0305(11) Uani 1 1 d .
H99 H -0.0381 0.7831 -0.1925 0.037 Uiso 1 1 calc R
C100 C -0.0203(4) 0.8888(3) -0.1541(3) 0.0308(11) Uani 1 1 d .
H100 H -0.0297 0.9106 -0.1913 0.037 Uiso 1 1 calc R
C101 C -0.0006(5) 0.9326(3) -0.0976(3) 0.0321(12) Uani 1 1 d .
H101 H 0.0050 0.9839 -0.0971 0.039 Uiso 1 1 calc R
C102 C 0.0107(4) 0.9009(3) -0.0423(2) 0.0251(10) Uani 1 1 d .
H102 H 0.0231 0.9309 -0.0047 0.030 Uiso 1 1 calc R
C103 C -0.0599(3) 0.7006(3) 0.0221(2) 0.0187(8) Uani 1 1 d .
C104 C -0.1553(4) 0.7010(3) -0.0071(3) 0.0277(11) Uani 1 1 d .
H104 H -0.1738 0.7432 -0.0243 0.033 Uiso 1 1 calc R
C105 C -0.2221(4) 0.6380(3) -0.0101(3) 0.0327(12) Uani 1 1 d .
H105 H -0.2854 0.6387 -0.0289 0.039 Uiso 1 1 calc R
C106 C -0.1955(4) 0.5743(3) 0.0144(3) 0.0317(12) Uani 1 1 d .
H106 H -0.2403 0.5323 0.0115 0.038 Uiso 1 1 calc R
C107 C -0.1014(4) 0.5737(3) 0.0432(3) 0.0326(12) Uani 1 1 d .
H107 H -0.0829 0.5313 0.0600 0.039 Uiso 1 1 calc R
C108 C -0.0346(4) 0.6371(3) 0.0471(2) 0.0257(10) Uani 1 1 d .
H108 H 0.0281 0.6365 0.0669 0.031 Uiso 1 1 calc R
C109 C 0.2942(8) 0.6796(6) 0.7715(5) 0.071(3) Uani 1 1 d .
C110 C 0.6165(4) 0.8868(3) 0.7161(3) 0.0347(13) Uani 1 1 d .
C111 C 1.0150(6) 0.1379(7) 0.3602(4) 0.086(4) Uani 1 1 d .
H11A H 1.0353 0.0924 0.3408 0.103 Uiso 1 1 calc R
H11B H 1.0653 0.1779 0.3564 0.103 Uiso 1 1 calc R
C112 C 0.9205(7) 0.1533(8) 0.3289(4) 0.094(4) Uani 1 1 d .
H11C H 0.8947 0.1129 0.2978 0.112 Uiso 1 1 calc R
H11D H 0.9284 0.1985 0.3084 0.112 Uiso 1 1 calc R
C113 C 0.8525(6) 0.1615(6) 0.3804(4) 0.065(2) Uani 1 1 d .
H11E H 0.7855 0.1417 0.3660 0.078 Uiso 1 1 calc R
H11F H 0.8532 0.2128 0.3971 0.078 Uiso 1 1 calc R
C114 C 0.8984(5) 0.1154(5) 0.4278(4) 0.0542(19) Uani 1 1 d .
H11G H 0.8797 0.1295 0.4693 0.065 Uiso 1 1 calc R
H11H H 0.8780 0.0632 0.4168 0.065 Uiso 1 1 calc R
C115 C 0.6858(14) 0.6915(8) 0.8294(6) 0.124(6) Uani 1 1 d .
H11I H 0.6852 0.7113 0.7890 0.149 Uiso 1 1 calc R
H11J H 0.7447 0.7130 0.8550 0.149 Uiso 1 1 calc R
C116 C 0.5966(9) 0.7081(6) 0.8604(6) 0.081(3) Uani 1 1 d .
H11K H 0.6139 0.7470 0.8943 0.097 Uiso 1 1 calc R
H11L H 0.5492 0.7253 0.8306 0.097 Uiso 1 1 calc R
C117 C 0.5565(16) 0.6464(11) 0.8832(8) 0.155(7) Uani 1 1 d U
H11M H 0.4854 0.6453 0.8804 0.186 Uiso 1 1 calc R
H11N H 0.5804 0.6455 0.9268 0.186 Uiso 1 1 calc R
C118 C 0.5863(17) 0.5817(9) 0.8447(7) 0.135(7) Uani 1 1 d U
H11O H 0.5375 0.5652 0.8099 0.162 Uiso 1 1 calc R
H11P H 0.5956 0.5408 0.8697 0.162 Uiso 1 1 calc R
F1 F 0.3480(6) 0.7235(5) 0.8221(5) 0.155(4) Uani 1 1 d .
F2 F 0.3655(5) 0.6375(6) 0.7508(4) 0.150(4) Uani 1 1 d .
F3 F 0.2650(8) 0.7187(5) 0.7310(4) 0.131(3) Uani 1 1 d .
F4 F 0.6268(4) 0.8328(2) 0.7540(2) 0.0524(11) Uani 1 1 d .
F5 F 0.6005(3) 0.9471(2) 0.75277(18) 0.0405(9) Uani 1 1 d .
F6 F 0.5379(3) 0.8671(2) 0.6772(2) 0.0521(11) Uani 1 1 d .
O1 O 0.1633(4) 0.5746(3) 0.7484(2) 0.0516(12) Uani 1 1 d .
O2 O 0.1423(4) 0.6752(4) 0.8269(3) 0.0636(15) Uani 1 1 d .
O3 O 0.2700(8) 0.5878(4) 0.8482(3) 0.120(4) Uani 1 1 d .
O4 O 0.8022(3) 0.9302(3) 0.7249(2) 0.0406(10) Uani 1 1 d .
O5 O 0.7364(3) 0.8324(2) 0.64366(18) 0.0314(8) Uani 1 1 d .
O6 O 0.7010(3) 0.9588(2) 0.6349(2) 0.0395(10) Uani 1 1 d .
O7 O 1.0024(4) 0.1309(3) 0.4254(3) 0.0567(14) Uani 1 1 d .
O8 O 0.6824(14) 0.6117(8) 0.8219(6) 0.181(6) Uani 1 1 d U
S1 S 0.20192(14) 0.62112(12) 0.80271(9) 0.0502(4) Uani 1 1 d .
S2 S 0.72726(9) 0.90403(8) 0.67557(6) 0.0267(3) Uani 1 1 d .

loop_
_atom_site_aniso_label
_atom_site_aniso_U_11
_atom_site_aniso_U_22
_atom_site_aniso_U_33
_atom_site_aniso_U_23
_atom_site_aniso_U_13
_atom_site_aniso_U_12
Fe1 0.0101(3) 0.0209(3) 0.0203(3) 0.0068(2) 0.0030(2) 0.0018(2)
N1 0.0169(18) 0.027(2) 0.0240(19) 0.0042(16) 0.0015(15) 0.0034(15)
N2 0.030(2) 0.028(2) 0.035(2) 0.0049(19) 0.0012(19) 0.0024(19)
P1 0.0129(5) 0.0285(6) 0.0250(6) 0.0130(5) 0.0055(4) 0.0018(4)
P2 0.0121(5) 0.0267(6) 0.0231(6) 0.0072(5) 0.0026(4) 0.0056(4)
P3 0.0110(5) 0.0177(5) 0.0205(5) 0.0058(4) 0.0029(4) 0.0015(4)
Si1 0.0131(5) 0.0211(6) 0.0198(6) 0.0079(5) 0.0037(4) 0.0039(4)
Fe2 0.0121(3) 0.0165(3) 0.0194(3) 0.0048(2) 0.0039(2) 0.0008(2)
N3 0.039(3) 0.027(2) 0.027(2) -0.0017(18) 0.0116(19) -0.0035(19)
N4 0.049(3) 0.031(3) 0.059(4) 0.000(3) 0.015(3) -0.003(2)
P4 0.0127(5) 0.0175(5) 0.0237(6) 0.0065(4) 0.0037(4) 0.0036(4)
P5 0.0128(5) 0.0211(6) 0.0222(5) 0.0053(4) 0.0055(4) -0.0001(4)
P6 0.0125(5) 0.0173(5) 0.0205(5) 0.0057(4) 0.0014(4) -0.0003(4)
Si2 0.0113(5) 0.0160(6) 0.0183(5) 0.0066(4) 0.0018(4) 0.0018(4)
C1 0.0125(19) 0.039(3) 0.021(2) 0.015(2) 0.0053(16) 0.0043(18)
C2 0.0136(19) 0.034(3) 0.024(2) 0.013(2) 0.0032(17) 0.0076(18)
C3 0.017(2) 0.040(3) 0.028(2) 0.009(2) 0.0048(18) 0.008(2)
C4 0.017(2) 0.057(4) 0.023(2) 0.004(2) 0.0049(18) 0.013(2)
C5 0.018(2) 0.061(4) 0.023(2) 0.016(2) 0.0088(19) 0.012(2)
C6 0.018(2) 0.049(3) 0.028(3) 0.019(2) 0.0075(19) 0.006(2)
C7 0.0157(19) 0.026(2) 0.024(2) 0.0082(18) 0.0048(17) 0.0067(17)
C8 0.016(2) 0.023(2) 0.025(2) 0.0060(18) 0.0057(17) 0.0061(17)
C9 0.029(3) 0.024(3) 0.032(3) 0.006(2) 0.001(2) 0.006(2)
C10 0.034(3) 0.026(3) 0.042(3) 0.008(2) 0.002(2) 0.007(2)
C11 0.032(3) 0.031(3) 0.043(3) 0.019(2) 0.004(2) 0.012(2)
C12 0.022(2) 0.033(3) 0.028(2) 0.013(2) 0.0029(19) 0.009(2)
C13 0.0134(18) 0.016(2) 0.021(2) 0.0057(16) 0.0029(15) 0.0014(15)
C14 0.0153(19) 0.020(2) 0.022(2) 0.0081(17) 0.0038(16) 0.0032(16)
C15 0.022(2) 0.022(2) 0.024(2) 0.0086(18) 0.0028(18) 0.0041(18)
C16 0.025(2) 0.020(2) 0.028(2) 0.0061(19) -0.0028(19) 0.0000(18)
C17 0.015(2) 0.020(2) 0.035(3) 0.0077(19) -0.0003(18) -0.0015(17)
C18 0.017(2) 0.021(2) 0.029(2) 0.0074(18) 0.0019(17) 0.0022(17)
C19 0.019(2) 0.035(3) 0.033(3) 0.017(2) 0.0051(19) 0.001(2)
C20 0.018(2) 0.037(3) 0.029(2) 0.014(2) 0.0046(19) 0.002(2)
C21 0.021(2) 0.049(4) 0.036(3) 0.019(3) 0.006(2) 0.007(2)
C22 0.047(4) 0.045(4) 0.094(6) 0.033(4) -0.018(4) 0.010(3)
C23 0.073(6) 0.028(4) 0.139(9) 0.030(5) -0.046(6) -0.002(4)
C24 0.051(4) 0.033(4) 0.095(6) 0.027(4) -0.031(4) -0.007(3)
C25 0.015(2) 0.036(3) 0.033(3) 0.017(2) 0.0061(18) -0.0012(19)
C26 0.015(2) 0.047(3) 0.035(3) 0.016(2) 0.0045(19) 0.000(2)
C27 0.015(2) 0.060(4) 0.041(3) 0.025(3) 0.006(2) -0.002(2)
C28 0.017(2) 0.060(4) 0.053(4) 0.025(3) 0.002(2) -0.008(3)
C29 0.025(3) 0.046(4) 0.050(4) 0.009(3) 0.002(3) -0.010(3)
C30 0.020(2) 0.045(3) 0.040(3) 0.012(3) 0.005(2) -0.005(2)
C31 0.0129(19) 0.032(3) 0.026(2) 0.009(2) 0.0005(17) 0.0053(18)
C32 0.020(2) 0.037(3) 0.029(3) 0.006(2) 0.0048(19) 0.009(2)
C33 0.021(2) 0.053(4) 0.032(3) 0.010(3) 0.007(2) 0.014(2)
C34 0.021(2) 0.047(4) 0.043(3) 0.020(3) 0.011(2) 0.008(2)
C35 0.016(2) 0.038(3) 0.050(3) 0.014(3) -0.003(2) 0.002(2)
C36 0.027(3) 0.026(3) 0.042(3) 0.004(2) 0.009(2) -0.001(2)
C37 0.021(2) 0.033(3) 0.024(2) 0.005(2) -0.0006(18) 0.0069(19)
C38 0.029(3) 0.059(4) 0.033(3) 0.005(3) -0.003(2) 0.019(3)
C39 0.050(4) 0.079(5) 0.033(3) 0.002(3) -0.012(3) 0.031(4)
C40 0.067(5) 0.077(6) 0.028(3) 0.007(3) -0.009(3) 0.031(4)
C41 0.056(4) 0.058(4) 0.024(3) 0.006(3) 0.008(3) 0.019(3)
C42 0.032(3) 0.044(3) 0.026(3) 0.007(2) 0.002(2) 0.015(2)
C43 0.0134(18) 0.021(2) 0.022(2) 0.0047(17) 0.0026(16) -0.0018(16)
C44 0.027(2) 0.021(2) 0.024(2) 0.0071(18) 0.0038(18) 0.0015(18)
C45 0.044(3) 0.021(2) 0.028(3) 0.009(2) -0.002(2) -0.004(2)
C46 0.039(3) 0.030(3) 0.027(3) 0.013(2) 0.002(2) -0.005(2)
C47 0.036(3) 0.028(3) 0.027(2) 0.009(2) 0.006(2) -0.002(2)
C48 0.023(2) 0.020(2) 0.024(2) 0.0051(18) 0.0033(18) 0.0005(17)
C49 0.0156(19) 0.020(2) 0.023(2) 0.0042(17) -0.0014(16) 0.0032(16)
C50 0.017(2) 0.029(3) 0.038(3) 0.002(2) 0.002(2) 0.0069(19)
C51 0.022(2) 0.039(3) 0.049(3) -0.002(3) 0.001(2) 0.014(2)
C52 0.037(3) 0.031(3) 0.047(3) -0.007(3) -0.016(3) 0.016(2)
C53 0.046(3) 0.020(3) 0.036(3) 0.004(2) -0.009(2) 0.007(2)
C54 0.026(2) 0.019(2) 0.026(2) 0.0060(18) -0.0014(19) 0.0016(18)
C55 0.0101(17) 0.025(2) 0.021(2) 0.0103(17) 0.0035(15) 0.0055(16)
C56 0.0103(17) 0.023(2) 0.021(2) 0.0082(17) 0.0021(15) 0.0026(16)
C57 0.0135(18) 0.023(2) 0.026(2) 0.0068(18) 0.0052(16) 0.0047(16)
C58 0.0133(19) 0.029(2) 0.021(2) 0.0027(18) 0.0016(16) 0.0017(17)
C59 0.016(2) 0.034(3) 0.024(2) 0.013(2) 0.0036(17) 0.0055(19)
C60 0.018(2) 0.026(2) 0.025(2) 0.0113(19) 0.0026(17) 0.0053(18)
C61 0.0167(19) 0.018(2) 0.021(2) 0.0062(17) 0.0014(16) -0.0016(16)
C62 0.0157(19) 0.018(2) 0.021(2) 0.0077(17) -0.0002(16) 0.0014(16)
C63 0.025(2) 0.020(2) 0.024(2) 0.0039(18) 0.0025(18) 0.0005(18)
C64 0.034(3) 0.022(2) 0.035(3) 0.006(2) 0.003(2) 0.003(2)
C65 0.031(3) 0.020(2) 0.036(3) 0.009(2) 0.007(2) -0.003(2)
C66 0.024(2) 0.028(3) 0.031(3) 0.009(2) 0.009(2) 0.000(2)
C67 0.0115(18) 0.017(2) 0.022(2) 0.0066(16) 0.0042(15) 0.0009(15)
C68 0.0112(17) 0.019(2) 0.023(2) 0.0087(17) 0.0014(15) 0.0028(15)
C69 0.016(2) 0.024(2) 0.021(2) 0.0080(18) 0.0026(16) 0.0048(17)
C70 0.019(2) 0.026(2) 0.028(2) 0.0030(19) 0.0088(18) 0.0033(18)
C71 0.014(2) 0.033(3) 0.038(3) 0.005(2) 0.0062(19) 0.0057(19)
C72 0.0121(19) 0.035(3) 0.032(3) 0.005(2) 0.0011(18) 0.0026(18)
C73 0.016(2) 0.025(2) 0.028(2) 0.0103(19) 0.0024(17) 0.0004(17)
C74 0.017(2) 0.040(3) 0.031(3) 0.013(2) 0.0035(19) 0.003(2)
C75 0.014(2) 0.065(4) 0.036(3) 0.022(3) 0.003(2) -0.002(2)
C76 0.040(4) 0.056(5) 0.072(5) 0.036(4) 0.012(3) -0.014(3)
C77 0.060(5) 0.032(4) 0.126(8) 0.027(5) 0.033(5) -0.005(3)
C78 0.036(3) 0.028(3) 0.078(5) 0.013(3) 0.023(3) 0.003(3)
C79 0.0146(19) 0.021(2) 0.037(3) 0.011(2) 0.0080(18) 0.0044(17)
C80 0.017(2) 0.028(3) 0.036(3) 0.010(2) 0.0083(19) 0.0045(19)
C81 0.013(2) 0.043(3) 0.054(4) 0.019(3) 0.006(2) 0.009(2)
C82 0.024(3) 0.039(3) 0.083(5) 0.008(3) 0.018(3) 0.016(2)
C83 0.031(3) 0.038(3) 0.073(5) -0.012(3) 0.013(3) 0.013(3)
C84 0.020(2) 0.029(3) 0.057(4) -0.002(3) 0.008(2) 0.005(2)
C85 0.0109(18) 0.027(2) 0.029(2) 0.0089(19) 0.0090(17) -0.0006(17)
C86 0.018(2) 0.042(3) 0.028(2) 0.007(2) 0.0048(19) -0.001(2)
C87 0.016(2) 0.054(4) 0.036(3) 0.013(3) 0.003(2) -0.004(2)
C88 0.015(2) 0.053(4) 0.047(3) 0.027(3) 0.006(2) 0.004(2)
C89 0.020(2) 0.034(3) 0.054(4) 0.016(3) 0.018(2) 0.004(2)
C90 0.019(2) 0.023(3) 0.047(3) 0.006(2) 0.006(2) 0.0036(19)
C91 0.024(2) 0.030(3) 0.024(2) 0.007(2) 0.0095(19) -0.001(2)
C92 0.026(3) 0.049(4) 0.030(3) 0.010(2) 0.012(2) -0.004(2)
C93 0.044(4) 0.078(5) 0.033(3) 0.012(3) 0.020(3) -0.014(4)
C94 0.066(5) 0.134(9) 0.031(4) 0.032(5) 0.011(4) -0.030(6)
C95 0.045(4) 0.148(10) 0.036(4) 0.041(5) -0.003(3) -0.016(5)
C96 0.026(3) 0.084(5) 0.031(3) 0.024(3) 0.002(2) -0.007(3)
C97 0.017(2) 0.022(2) 0.023(2) 0.0074(18) 0.0013(17) 0.0035(17)
C98 0.032(3) 0.025(3) 0.024(2) 0.0073(19) 0.001(2) 0.001(2)
C99 0.039(3) 0.031(3) 0.022(2) 0.006(2) 0.000(2) 0.002(2)
C100 0.035(3) 0.033(3) 0.027(3) 0.015(2) -0.001(2) 0.009(2)
C101 0.044(3) 0.024(3) 0.031(3) 0.011(2) 0.005(2) 0.010(2)
C102 0.032(3) 0.022(2) 0.021(2) 0.0050(18) 0.0003(19) 0.005(2)
C103 0.0153(19) 0.019(2) 0.022(2) 0.0049(17) 0.0022(16) -0.0032(16)
C104 0.017(2) 0.029(3) 0.036(3) 0.004(2) -0.0005(19) -0.0014(19)
C105 0.019(2) 0.038(3) 0.038(3) -0.003(2) 0.002(2) -0.007(2)
C106 0.029(3) 0.029(3) 0.034(3) 0.000(2) 0.005(2) -0.012(2)
C107 0.039(3) 0.024(3) 0.033(3) 0.008(2) 0.002(2) -0.010(2)
C108 0.028(2) 0.022(2) 0.026(2) 0.0034(19) -0.0004(19) -0.0017(19)
C109 0.085(7) 0.064(6) 0.069(6) 0.002(5) 0.028(5) 0.017(5)
C110 0.033(3) 0.024(3) 0.048(3) -0.001(2) 0.022(3) -0.001(2)
C111 0.034(4) 0.158(11) 0.055(5) -0.034(6) 0.009(4) 0.003(5)
C112 0.048(5) 0.198(14) 0.036(4) 0.020(6) 0.002(4) 0.014(6)
C113 0.036(4) 0.096(7) 0.059(5) -0.008(5) -0.002(3) 0.006(4)
C114 0.039(4) 0.055(5) 0.067(5) 0.008(4) 0.000(3) -0.005(3)
C115 0.228(19) 0.095(10) 0.062(7) 0.007(6) 0.025(9) 0.074(11)
C116 0.100(8) 0.066(6) 0.086(7) 0.011(5) 0.021(6) 0.038(6)
C117 0.21(2) 0.171(18) 0.103(12) 0.027(12) 0.064(13) 0.039(15)
C118 0.20(2) 0.104(12) 0.087(10) -0.011(8) -0.001(11) -0.015(13)
F1 0.085(5) 0.160(8) 0.189(9) -0.100(7) 0.002(5) -0.034(5)
F2 0.067(4) 0.215(10) 0.144(7) -0.084(7) 0.047(4) -0.033(5)
F3 0.176(9) 0.125(7) 0.095(5) 0.018(5) 0.050(6) -0.011(6)
F4 0.075(3) 0.036(2) 0.051(2) 0.0082(18) 0.032(2) 0.000(2)
F5 0.0317(17) 0.0341(19) 0.055(2) -0.0095(16) 0.0215(16) -0.0007(14)
F6 0.0273(18) 0.053(2) 0.072(3) -0.015(2) 0.0118(18) -0.0042(17)
O1 0.048(3) 0.056(3) 0.047(3) 0.002(2) -0.006(2) 0.000(2)
O2 0.053(3) 0.078(4) 0.061(3) 0.005(3) -0.007(3) 0.024(3)
O3 0.232(10) 0.089(5) 0.042(3) -0.029(3) -0.047(5) 0.122(6)
O4 0.029(2) 0.056(3) 0.035(2) -0.010(2) 0.0054(17) 0.0025(19)
O5 0.031(2) 0.033(2) 0.0303(19) -0.0036(16) 0.0086(16) 0.0063(16)
O6 0.048(3) 0.033(2) 0.038(2) 0.0068(18) 0.0079(19) 0.0007(19)
O7 0.031(2) 0.083(4) 0.052(3) -0.007(3) -0.003(2) 0.007(2)
O8 0.251(18) 0.161(12) 0.125(10) -0.048(9) -0.023(11) 0.087(12)
S1 0.0432(9) 0.0627(12) 0.0453(9) 0.0031(8) 0.0004(7) 0.0131(8)
S2 0.0223(6) 0.0287(6) 0.0293(6) -0.0014(5) 0.0086(5) 0.0017(5)

loop_
_atom_type_symbol
_atom_type_description
_atom_type_scat_dispersion_real
_atom_type_scat_dispersion_imag
_atom_type_scat_source
C C 0.0033 0.0016 'International Tables Vol C Tables 4.2.6.8 and 6.1.1.4'
H H 0.0000 0.0000 'International Tables Vol C Tables 4.2.6.8 and 6.1.1.4'
N N 0.0061 0.0033 'International Tables Vol C Tables 4.2.6.8 and 6.1.1.4'
O O 0.0106 0.0060 'International Tables Vol C Tables 4.2.6.8 and 6.1.1.4'
F F 0.0171 0.0103 'International Tables Vol C Tables 4.2.6.8 and 6.1.1.4'
Si Si 0.0817 0.0704 'International Tables Vol C Tables 4.2.6.8 and 6.1.1.4'
P P 0.1023 0.0942 'International Tables Vol C Tables 4.2.6.8 and 6.1.1.4'
S S 0.1246 0.1234 'International Tables Vol C Tables 4.2.6.8 and 6.1.1.4'
Fe Fe 0.3463 0.8444 'International Tables Vol C Tables 4.2.6.8 and 6.1.1.4'

loop_
_geom_angle_atom_site_label_1
_geom_angle_atom_site_label_2
_geom_angle_atom_site_label_3
_geom_angle
N1 Fe1 P1 102.83(13)
N1 Fe1 P3 101.52(12)
P1 Fe1 P3 119.25(5)
N1 Fe1 Si1 175.65(12)
P1 Fe1 Si1 79.62(5)
P3 Fe1 Si1 80.15(5)
N1 Fe1 P2 97.21(12)
P1 Fe1 P2 114.24(5)
P3 Fe1 P2 116.63(5)
Si1 Fe1 P2 78.47(5)
N2 N1 Fe1 118.7(3)
C1 P1 C25 105.3(2)
C1 P1 C19 101.4(2)
C25 P1 C19 104.2(2)
C1 P1 Fe1 115.39(16)
C25 P1 Fe1 114.41(17)
C19 P1 Fe1 114.65(17)
C7 P2 C37 104.5(2)
C7 P2 C31 103.6(2)
C37 P2 C31 102.4(2)
C7 P2 Fe1 113.90(15)
C37 P2 Fe1 121.05(18)
C31 P2 Fe1 109.58(16)
C43 P3 C13 105.4(2)
C43 P3 C49 103.0(2)
C13 P3 C49 102.6(2)
C43 P3 Fe1 108.91(15)
C13 P3 Fe1 114.53(15)
C49 P3 Fe1 120.79(16)
C2 Si1 C14 106.2(2)
C2 Si1 C8 110.3(2)
C14 Si1 C8 104.5(2)
C2 Si1 Fe1 112.72(18)
C14 Si1 Fe1 111.31(16)
C8 Si1 Fe1 111.42(16)
N3 Fe2 P6 100.26(15)
N3 Fe2 P5 94.56(14)
P6 Fe2 P5 118.76(5)
N3 Fe2 Si2 172.52(14)
P6 Fe2 Si2 80.36(5)
P5 Fe2 Si2 78.74(5)
N3 Fe2 P4 105.55(15)
P6 Fe2 P4 118.45(5)
P5 Fe2 P4 113.66(5)
Si2 Fe2 P4 80.41(5)
N4 N3 Fe2 116.4(4)
C55 P4 C73 100.7(2)
C55 P4 C79 106.1(2)
C73 P4 C79 103.1(2)
C55 P4 Fe2 114.26(15)
C73 P4 Fe2 117.36(16)
C79 P4 Fe2 113.75(17)
C61 P5 C91 102.5(2)
C61 P5 C85 104.4(2)
C91 P5 C85 102.3(2)
C61 P5 Fe2 114.34(15)
C91 P5 Fe2 121.64(18)
C85 P5 Fe2 109.81(16)
C97 P6 C103 102.4(2)
C97 P6 C67 105.9(2)
C103 P6 C67 103.4(2)
C97 P6 Fe2 109.31(16)
C103 P6 Fe2 118.80(16)
C67 P6 Fe2 115.59(14)
C56 Si2 C68 106.5(2)
C56 Si2 C62 109.2(2)
C68 Si2 C62 104.7(2)
C56 Si2 Fe2 112.20(16)
C68 Si2 Fe2 111.91(15)
C62 Si2 Fe2 111.88(15)
C2 C1 C6 120.8(5)
C2 C1 P1 115.2(4)
C6 C1 P1 124.0(4)
C1 C2 C3 119.0(5)
C1 C2 Si1 114.2(4)
C3 C2 Si1 126.3(4)
C4 C3 C2 120.1(5)
C4 C3 H3 120.0
C2 C3 H3 120.0
C5 C4 C3 120.4(5)
C5 C4 H4 119.8
C3 C4 H4 119.8
C4 C5 C6 120.2(5)
C4 C5 H5 119.9
C6 C5 H5 119.9
C5 C6 C1 119.3(5)
C5 C6 H6 120.3
C1 C6 H6 120.3
C8 C7 C12 120.8(5)
C8 C7 P2 113.8(4)
C12 C7 P2 125.4(4)
C7 C8 C9 118.7(4)
C7 C8 Si1 114.9(4)
C9 C8 Si1 126.3(4)
C10 C9 C8 119.8(5)
C10 C9 H9 120.1
C8 C9 H9 120.1
C11 C10 C9 120.9(6)
C11 C10 H10 119.6
C9 C10 H10 119.6
C12 C11 C10 120.1(5)
C12 C11 H11 120.0
C10 C11 H11 120.0
C11 C12 C7 119.7(5)
C11 C12 H12 120.1
C7 C12 H12 120.1
C14 C13 C18 121.0(4)
C14 C13 P3 115.0(3)
C18 C13 P3 124.0(4)
C13 C14 C15 118.7(4)
C13 C14 Si1 114.9(3)
C15 C14 Si1 126.2(4)
C16 C15 C14 120.0(5)
C16 C15 H15 120.0
C14 C15 H15 120.0
C17 C16 C15 120.5(5)
C17 C16 H16 119.8
C15 C16 H16 119.8
C16 C17 C18 120.2(4)
C16 C17 H17 119.9
C18 C17 H17 119.9
C17 C18 C13 119.4(5)
C17 C18 H18 120.3
C13 C18 H18 120.3
C24 C19 C20 117.9(5)
C24 C19 P1 124.1(5)
C20 C19 P1 117.4(4)
C21 C20 C19 120.8(6)
C21 C20 H20 119.6
C19 C20 H20 119.6
C22 C21 C20 120.1(6)
C22 C21 H21 119.9
C20 C21 H21 119.9
C21 C22 C23 120.5(7)
C21 C22 H22 119.8
C23 C22 H22 119.8
C22 C23 C24 120.1(8)
C22 C23 H23 120.0
C24 C23 H23 120.0
C19 C24 C23 120.4(7)
C19 C24 H24 119.8
C23 C24 H24 119.8
C30 C25 C26 119.4(5)
C30 C25 P1 119.2(4)
C26 C25 P1 121.4(5)
C27 C26 C25 119.8(6)
C27 C26 H26 120.1
C25 C26 H26 120.1
C28 C27 C26 120.9(6)
C28 C27 H27 119.6
C26 C27 H27 119.6
C27 C28 C29 120.0(5)
C27 C28 H28 120.0
C29 C28 H28 120.0
C28 C29 C30 120.1(7)
C28 C29 H29 119.9
C30 C29 H29 119.9
C25 C30 C29 119.7(6)
C25 C30 H30 120.2
C29 C30 H30 120.2
C36 C31 C32 119.6(5)
C36 C31 P2 118.0(4)
C32 C31 P2 122.3(4)
C31 C32 C33 120.0(5)
C31 C32 H32 120.0
C33 C32 H32 120.0
C34 C33 C32 120.3(6)
C34 C33 H33 119.9
C32 C33 H33 119.9
C35 C34 C33 119.8(5)
C35 C34 H34 120.1
C33 C34 H34 120.1
C34 C35 C36 120.1(6)
C34 C35 H35 120.0
C36 C35 H35 120.0
C31 C36 C35 120.2(5)
C31 C36 H36 119.9
C35 C36 H36 119.9
C42 C37 C38 119.0(5)
C42 C37 P2 119.4(4)
C38 C37 P2 121.4(4)
C39 C38 C37 120.4(6)
C39 C38 H38 119.8
C37 C38 H38 119.8
C38 C39 C40 120.2(6)
C38 C39 H39 119.9
C40 C39 H39 119.9
C41 C40 C39 120.2(6)
C41 C40 H40 119.9
C39 C40 H40 119.9
C40 C41 C42 119.6(6)
C40 C41 H41 120.2
C42 C41 H41 120.2
C37 C42 C41 120.6(5)
C37 C42 H42 119.7
C41 C42 H42 119.7
C48 C43 C44 119.3(4)
C48 C43 P3 120.8(4)
C44 C43 P3 119.4(4)
C45 C44 C43 119.6(5)
C45 C44 H44 120.2
C43 C44 H44 120.2
C46 C45 C44 120.3(5)
C46 C45 H45 119.9
C44 C45 H45 119.9
C47 C46 C45 120.1(5)
C47 C46 H46 120.0
C45 C46 H46 120.0
C46 C47 C48 119.9(5)
C46 C47 H47 120.0
C48 C47 H47 120.0
C47 C48 C43 120.8(5)
C47 C48 H48 119.6
C43 C48 H48 119.6
C50 C49 C54 118.3(5)
C50 C49 P3 123.0(4)
C54 C49 P3 118.7(4)
C51 C50 C49 121.2(5)
C51 C50 H50 119.4
C49 C50 H50 119.4
C52 C51 C50 119.9(6)
C52 C51 H51 120.1
C50 C51 H51 120.1
C51 C52 C53 120.4(5)
C51 C52 H52 119.8
C53 C52 H52 119.8
C52 C53 C54 120.0(5)
C52 C53 H53 120.0
C54 C53 H53 120.0
C49 C54 C53 120.3(5)
C49 C54 H54 119.9
C53 C54 H54 119.9
C56 C55 C60 120.6(4)
C56 C55 P4 115.6(3)
C60 C55 P4 123.7(4)
C57 C56 C55 118.6(4)
C57 C56 Si2 125.7(4)
C55 C56 Si2 115.3(3)
C58 C57 C56 121.2(4)
C58 C57 H57 119.4
C56 C57 H57 119.4
C57 C58 C59 119.7(5)
C57 C58 H58 120.1
C59 C58 H58 120.1
C60 C59 C58 119.9(4)
C60 C59 H59 120.0
C58 C59 H59 120.0
C59 C60 C55 119.9(5)
C59 C60 H60 120.0
C55 C60 H60 120.0
C66 C61 C62 120.8(5)
C66 C61 P5 125.1(4)
C62 C61 P5 114.1(3)
C63 C62 C61 118.6(4)
C63 C62 Si2 126.4(4)
C61 C62 Si2 114.9(3)
C64 C63 C62 120.6(5)
C64 C63 H63 119.7
C62 C63 H63 119.7
C65 C64 C63 119.8(5)
C65 C64 H64 120.1
C63 C64 H64 120.1
C66 C65 C64 120.4(5)
C66 C65 H65 119.8
C64 C65 H65 119.8
C65 C66 C61 119.7(5)
C65 C66 H66 120.2
C61 C66 H66 120.2
C72 C67 C68 121.3(4)
C72 C67 P6 124.5(4)
C68 C67 P6 114.2(3)
C69 C68 C67 117.9(4)
C69 C68 Si2 126.7(3)
C67 C68 Si2 115.1(3)
C70 C69 C68 121.4(4)
C70 C69 H69 119.3
C68 C69 H69 119.3
C69 C70 C71 119.4(5)
C69 C70 H70 120.3
C71 C70 H70 120.3
C72 C71 C70 121.0(4)
C72 C71 H71 119.5
C70 C71 H71 119.5
C71 C72 C67 118.9(5)
C71 C72 H72 120.5
C67 C72 H72 120.5
C78 C73 C74 119.0(5)
C78 C73 P4 123.0(4)
C74 C73 P4 117.9(4)
C75 C74 C73 120.3(6)
C75 C74 H74 119.9
C73 C74 H74 119.9
C76 C75 C74 121.1(6)
C76 C75 H75 119.4
C74 C75 H75 119.4
C75 C76 C77 119.4(6)
C75 C76 H76 120.3
C77 C76 H76 120.3
C76 C77 C78 120.3(8)
C76 C77 H77 119.8
C78 C77 H77 119.8
C73 C78 C77 119.9(7)
C73 C78 H78 120.1
C77 C78 H78 120.1
C80 C79 C84 119.1(5)
C80 C79 P4 122.8(4)
C84 C79 P4 118.0(4)
C79 C80 C81 119.7(5)
C79 C80 H80 120.2
C81 C80 H80 120.2
C82 C81 C80 120.8(6)
C82 C81 H81 119.6
C80 C81 H81 119.6
C81 C82 C83 119.4(5)
C81 C82 H82 120.3
C83 C82 H82 120.3
C84 C83 C82 120.2(6)
C84 C83 H83 119.9
C82 C83 H83 119.9
C83 C84 C79 120.7(6)
C83 C84 H84 119.7
C79 C84 H84 119.7
C90 C85 C86 118.8(5)
C90 C85 P5 119.3(4)
C86 C85 P5 121.9(4)
C85 C86 C87 120.7(6)
C85 C86 H86 119.6
C87 C86 H86 119.6
C88 C87 C86 120.1(6)
C88 C87 H87 119.9
C86 C87 H87 119.9
C87 C88 C89 119.3(5)
C87 C88 H88 120.4
C89 C88 H88 120.4
C90 C89 C88 120.1(6)
C90 C89 H89 119.9
C88 C89 H89 119.9
C89 C90 C85 121.0(6)
C89 C90 H90 119.5
C85 C90 H90 119.5
C96 C91 C92 119.3(5)
C96 C91 P5 118.4(4)
C92 C91 P5 121.9(4)
C93 C92 C91 119.9(6)
C93 C92 H92 120.0
C91 C92 H92 120.0
C94 C93 C92 120.4(6)
C94 C93 H93 119.8
C92 C93 H93 119.8
C93 C94 C95 119.9(7)
C93 C94 H94 120.0
C95 C94 H94 120.0
C96 C95 C94 120.2(7)
C96 C95 H95 119.9
C94 C95 H95 119.9
C91 C96 C95 120.2(6)
C91 C96 H96 119.9
C95 C96 H96 119.9
C98 C97 C102 118.7(4)
C98 C97 P6 120.7(4)
C102 C97 P6 120.2(4)
C99 C98 C97 120.4(5)
C99 C98 H98 119.8
C97 C98 H98 119.8
C98 C99 C100 120.4(5)
C98 C99 H99 119.8
C100 C99 H99 119.8
C99 C100 C101 119.5(5)
C99 C100 H100 120.3
C101 C100 H100 120.3
C102 C101 C100 120.6(5)
C102 C101 H101 119.7
C100 C101 H101 119.7
C101 C102 C97 120.4(5)
C101 C102 H102 119.8
C97 C102 H102 119.8
C108 C103 C104 118.7(4)
C108 C103 P6 118.9(4)
C104 C103 P6 122.4(4)
C105 C104 C103 119.8(5)
C105 C104 H104 120.1
C103 C104 H104 120.1
C106 C105 C104 121.0(5)
C106 C105 H105 119.5
C104 C105 H105 119.5
C105 C106 C107 119.4(5)
C105 C106 H106 120.3
C107 C106 H106 120.3
C106 C107 C108 119.8(5)
C106 C107 H107 120.1
C108 C107 H107 120.1
C103 C108 C107 121.3(5)
C103 C108 H108 119.4
C107 C108 H108 119.4
F3 C109 F2 111.3(10)
F3 C109 F1 110.7(10)
F2 C109 F1 100.4(9)
F3 C109 S1 116.4(9)
F2 C109 S1 109.2(8)
F1 C109 S1 107.6(8)
F6 C110 F5 108.3(5)
F6 C110 F4 107.9(5)
F5 C110 F4 106.4(5)
F6 C110 S2 112.5(4)
F5 C110 S2 110.9(4)
F4 C110 S2 110.5(4)
O7 C111 C112 108.5(6)
O7 C111 H11A 110.0
C112 C111 H11A 110.0
O7 C111 H11B 110.0
C112 C111 H11B 110.0
H11A C111 H11B 108.4
C111 C112 C113 105.4(7)
C111 C112 H11C 110.7
C113 C112 H11C 110.7
C111 C112 H11D 110.7
C113 C112 H11D 110.7
H11C C112 H11D 108.8
C112 C113 C114 100.8(7)
C112 C113 H11E 111.6
C114 C113 H11E 111.6
C112 C113 H11F 111.6
C114 C113 H11F 111.6
H11E C113 H11F 109.4
O7 C114 C113 104.9(6)
O7 C114 H11G 110.8
C113 C114 H11G 110.8
O7 C114 H11H 110.8
C113 C114 H11H 110.8
H11G C114 H11H 108.8
O8 C115 C116 105.7(14)
O8 C115 H11I 110.6
C116 C115 H11I 110.6
O8 C115 H11J 110.6
C116 C115 H11J 110.6
H11I C115 H11J 108.7
C117 C116 C115 109.8(12)
C117 C116 H11K 109.7
C115 C116 H11K 109.7
C117 C116 H11L 109.7
C115 C116 H11L 109.7
H11K C116 H11L 108.2
C116 C117 C118 107.1(14)
C116 C117 H11M 110.3
C118 C117 H11M 110.3
C116 C117 H11N 110.3
C118 C117 H11N 110.3
H11M C117 H11N 108.6
C117 C118 O8 103.3(14)
C117 C118 H11O 111.1
O8 C118 H11O 111.1
C117 C118 H11P 111.1
O8 C118 H11P 111.1
H11O C118 H11P 109.1
C114 O7 C111 104.9(6)
C115 O8 C118 106.9(14)
O1 S1 O2 117.8(3)
O1 S1 O3 116.1(3)
O2 S1 O3 118.2(3)
O1 S1 C109 101.0(4)
O2 S1 C109 100.3(4)
O3 S1 C109 96.9(6)
O4 S2 O6 114.6(3)
O4 S2 O5 116.0(3)
O6 S2 O5 114.4(3)
O4 S2 C110 104.0(3)
O6 S2 C110 102.8(3)
O5 S2 C110 102.5(3)

loop_
_geom_bond_atom_site_label_1
_geom_bond_atom_site_label_2
_geom_bond_distance
Fe1 N1 2.051(4)
Fe1 P1 2.3106(14)
Fe1 P3 2.3123(13)
Fe1 Si1 2.3184(15)
Fe1 P2 2.3188(14)
N1 N2 1.468(6)
P1 C1 1.824(6)
P1 C25 1.827(5)
P1 C19 1.835(5)
P2 C7 1.813(5)
P2 C37 1.824(5)
P2 C31 1.830(5)
P3 C43 1.817(5)
P3 C13 1.826(5)
P3 C49 1.840(5)
Si1 C2 1.886(5)
Si1 C14 1.890(5)
Si1 C8 1.894(5)
Fe2 N3 2.061(5)
Fe2 P6 2.2990(13)
Fe2 P5 2.3166(13)
Fe2 Si2 2.3200(14)
Fe2 P4 2.3309(13)
N3 N4 1.473(7)
P4 C55 1.823(5)
P4 C73 1.840(5)
P4 C79 1.840(5)
P5 C61 1.816(5)
P5 C91 1.822(5)
P5 C85 1.825(5)
P6 C97 1.819(5)
P6 C103 1.835(5)
P6 C67 1.836(5)
Si2 C56 1.880(5)
Si2 C68 1.890(4)
Si2 C62 1.892(5)
C1 C2 1.395(7)
C1 C6 1.399(7)
C2 C3 1.399(8)
C3 C4 1.391(7)
C3 H3 0.9300
C4 C5 1.386(9)
C4 H4 0.9300
C5 C6 1.390(9)
C5 H5 0.9300
C6 H6 0.9300
C7 C8 1.397(7)
C7 C12 1.402(7)
C8 C9 1.403(7)
C9 C10 1.393(7)
C9 H9 0.9300
C10 C11 1.384(8)
C10 H10 0.9300
C11 C12 1.377(8)
C11 H11 0.9300
C12 H12 0.9300
C13 C14 1.397(6)
C13 C18 1.399(6)
C14 C15 1.406(7)
C15 C16 1.399(7)
C15 H15 0.9300
C16 C17 1.381(7)
C16 H16 0.9300
C17 C18 1.394(7)
C17 H17 0.9300
C18 H18 0.9300
C19 C24 1.381(9)
C19 C20 1.400(7)
C20 C21 1.388(7)
C20 H20 0.9300
C21 C22 1.350(10)
C21 H21 0.9300
C22 C23 1.374(11)
C22 H22 0.9300
C23 C24 1.396(10)
C23 H23 0.9300
C24 H24 0.9300
C25 C30 1.396(9)
C25 C26 1.402(8)
C26 C27 1.393(7)
C26 H26 0.9300
C27 C28 1.366(10)
C27 H27 0.9300
C28 C29 1.392(10)
C28 H28 0.9300
C29 C30 1.400(8)
C29 H29 0.9300
C30 H30 0.9300
C31 C36 1.387(8)
C31 C32 1.387(7)
C32 C33 1.400(7)
C32 H32 0.9300
C33 C34 1.385(9)
C33 H33 0.9300
C34 C35 1.380(9)
C34 H34 0.9300
C35 C36 1.402(8)
C35 H35 0.9300
C36 H36 0.9300
C37 C42 1.384(7)
C37 C38 1.408(7)
C38 C39 1.372(9)
C38 H38 0.9300
C39 C40 1.392(11)
C39 H39 0.9300
C40 C41 1.383(10)
C40 H40 0.9300
C41 C42 1.398(8)
C41 H41 0.9300
C42 H42 0.9300
C43 C48 1.393(7)
C43 C44 1.398(7)
C44 C45 1.397(7)
C44 H44 0.9300
C45 C46 1.389(8)
C45 H45 0.9300
C46 C47 1.382(8)
C46 H46 0.9300
C47 C48 1.385(7)
C47 H47 0.9300
C48 H48 0.9300
C49 C50 1.391(7)
C49 C54 1.394(7)
C50 C51 1.388(7)
C50 H50 0.9300
C51 C52 1.366(9)
C51 H51 0.9300
C52 C53 1.380(10)
C52 H52 0.9300
C53 C54 1.398(7)
C53 H53 0.9300
C54 H54 0.9300
C55 C56 1.399(6)
C55 C60 1.401(6)
C56 C57 1.394(7)
C57 C58 1.384(6)
C57 H57 0.9300
C58 C59 1.403(7)
C58 H58 0.9300
C59 C60 1.382(7)
C59 H59 0.9300
C60 H60 0.9300
C61 C66 1.397(7)
C61 C62 1.398(6)
C62 C63 1.395(7)
C63 C64 1.394(7)
C63 H63 0.9300
C64 C65 1.391(8)
C64 H64 0.9300
C65 C66 1.379(8)
C65 H65 0.9300
C66 H66 0.9300
C67 C72 1.398(6)
C67 C68 1.409(6)
C68 C69 1.397(7)
C69 C70 1.388(6)
C69 H69 0.9300
C70 C71 1.396(7)
C70 H70 0.9300
C71 C72 1.386(8)
C71 H71 0.9300
C72 H72 0.9300
C73 C78 1.384(8)
C73 C74 1.392(7)
C74 C75 1.382(8)
C74 H74 0.9300
C75 C76 1.366(11)
C75 H75 0.9300
C76 C77 1.380(12)
C76 H76 0.9300
C77 C78 1.405(9)
C77 H77 0.9300
C78 H78 0.9300
C79 C80 1.388(7)
C79 C84 1.389(8)
C80 C81 1.397(7)
C80 H80 0.9300
C81 C82 1.375(10)
C81 H81 0.9300
C82 C83 1.385(10)
C82 H82 0.9300
C83 C84 1.384(8)
C83 H83 0.9300
C84 H84 0.9300
C85 C90 1.389(7)
C85 C86 1.393(7)
C86 C87 1.395(7)
C86 H86 0.9300
C87 C88 1.375(9)
C87 H87 0.9300
C88 C89 1.414(9)
C88 H88 0.9300
C89 C90 1.372(7)
C89 H89 0.9300
C90 H90 0.9300
C91 C96 1.379(8)
C91 C92 1.393(7)
C92 C93 1.390(8)
C92 H92 0.9300
C93 C94 1.362(12)
C93 H93 0.9300
C94 C95 1.387(11)
C94 H94 0.9300
C95 C96 1.383(9)
C95 H95 0.9300
C96 H96 0.9300
C97 C98 1.394(7)
C97 C102 1.400(7)
C98 C99 1.382(7)
C98 H98 0.9300
C99 C100 1.383(8)
C99 H99 0.9300
C100 C101 1.387(8)
C100 H100 0.9300
C101 C102 1.373(7)
C101 H101 0.9300
C102 H102 0.9300
C103 C108 1.381(7)
C103 C104 1.406(6)
C104 C105 1.393(7)
C104 H104 0.9300
C105 C106 1.384(9)
C105 H105 0.9300
C106 C107 1.387(8)
C106 H106 0.9300
C107 C108 1.397(7)
C107 H107 0.9300
C108 H108 0.9300
C109 F3 1.239(13)
C109 F2 1.376(12)
C109 F1 1.405(13)
C109 S1 1.790(11)
C110 F6 1.311(8)
C110 F5 1.340(6)
C110 F4 1.343(7)
C110 S2 1.829(6)
C111 O7 1.444(11)
C111 C112 1.475(13)
C111 H11A 0.9700
C111 H11B 0.9700
C112 C113 1.511(12)
C112 H11C 0.9700
C112 H11D 0.9700
C113 C114 1.514(12)
C113 H11E 0.9700
C113 H11F 0.9700
C114 O7 1.434(9)
C114 H11G 0.9700
C114 H11H 0.9700
C115 O8 1.446(18)
C115 C116 1.482(18)
C115 H11I 0.9700
C115 H11J 0.9700
C116 C117 1.35(2)
C116 H11K 0.9700
C116 H11L 0.9700
C117 C118 1.49(2)
C117 H11M 0.9700
C117 H11N 0.9700
C118 O8 1.52(2)
C118 H11O 0.9700
C118 H11P 0.9700
O1 S1 1.416(5)
O2 S1 1.429(6)
O3 S1 1.505(6)
O4 S2 1.433(4)
O5 S2 1.441(4)
O6 S2 1.438(5)
